data_4116624
loop_
_publ_author_name
'Jonathan L. Sessler'
'Daniel Seidel'
'Vincent Lynch'

_publ_section_title
;
 Synthesis of [28]Heptaphyrin(1.0.0.1.0.0.0) and
 [32]Octaphyrin(1.0.0.0.1.0.0.0) via a Directed Oxidative Ring Closure:
 The First Expanded Porphyrins Containing a Quaterpyrrole Subunit
;
_journal_name_full 'Journal of the American Chemical Society'
_journal_page_first 11257
_journal_page_last 11258
_journal_paper_doi 10.1021/ja992934x
_journal_volume 121
_journal_year 1999
_chemical_formula_sum 'C46 H55 Cl4 N7 O4 S'
_chemical_formula_weight 943.83
_chemical_name_systematic
; 
 ? 
;
_space_group_IT_number 2
_symmetry_cell_setting triclinic
_symmetry_space_group_name_Hall '-P 1'
_symmetry_space_group_name_H-M 'P -1'
_atom_sites_solution_hydrogens geom
_atom_sites_solution_primary direct
_atom_sites_solution_secondary difmap
_audit_creation_method SHELXL
_cell_angle_alpha 75.18(3)
_cell_angle_beta 79.67(2)
_cell_angle_gamma 87.30(2)
_cell_formula_units_Z 2
_cell_length_a 11.516(2)
_cell_length_b 11.715(4)
_cell_length_c 17.833(5)
_cell_measurement_temperature 198(2)
_cell_volume 2288.1(11)
_computing_structure_refinement 'SHELXL-93 (Sheldrick, 1993)'
_computing_structure_solution 'SHELXS-86 (Sheldrick, 1990)'
_diffrn_ambient_temperature 198(2)
_diffrn_measurement_device 'Siemens P4'
_diffrn_radiation_monochromator graphite
_diffrn_radiation_source 'normal-focus sealed tube'
_diffrn_radiation_type MoK\a
_diffrn_radiation_wavelength 0.71073
_diffrn_reflns_av_R_equivalents 0.0473
_diffrn_reflns_av_sigmaI/netI 0.1810
_diffrn_reflns_limit_h_max 13
_diffrn_reflns_limit_h_min 0
_diffrn_reflns_limit_k_max 13
_diffrn_reflns_limit_k_min -13
_diffrn_reflns_limit_l_max 21
_diffrn_reflns_limit_l_min -20
_diffrn_reflns_number 8126
_diffrn_reflns_theta_max 25.00
_diffrn_reflns_theta_min 2.33
_exptl_absorpt_coefficient_mu 0.356
_exptl_crystal_density_diffrn 1.370
_exptl_crystal_F_000 992
_exptl_crystal_size_max 0.60
_exptl_crystal_size_mid 0.36
_exptl_crystal_size_min 0.14
_refine_diff_density_max 0.573
_refine_diff_density_min -0.347
_refine_diff_density_rms 0.082
_refine_ls_extinction_coef 0.0057(10)
_refine_ls_extinction_expression Fc^*^=kFc[1+0.001xFc^2^\l^3^/sin(2\q)]^-1/4^
_refine_ls_extinction_method SHELXL
_refine_ls_goodness_of_fit_all 1.028
_refine_ls_goodness_of_fit_obs 1.555
_refine_ls_matrix_type full
_refine_ls_number_parameters 506
_refine_ls_number_reflns 7736
_refine_ls_number_restraints 0
_refine_ls_restrained_S_all 1.028
_refine_ls_restrained_S_obs 1.555
_refine_ls_R_factor_all 0.1555
_refine_ls_R_factor_obs 0.0821
_refine_ls_shift/esd_max 0.000
_refine_ls_shift/esd_mean 0.000
_refine_ls_structure_factor_coef Fsqd
_refine_ls_weighting_details 'w=1/[\s^2^(Fo^2^)+(0.0750P)^2^+0.0000P] where P=(Fo^2^+2Fc^2^)/3'
_refine_ls_weighting_scheme calc
_refine_ls_wR_factor_all 0.2101
_refine_ls_wR_factor_obs 0.1960
_reflns_number_observed 3209
_reflns_number_total 7736
_reflns_observed_criterion >2sigma(I)
_cod_data_source_file ja992934x_1.cif
_cod_data_source_block JA992934X-63_[28]Heptaphyrin
_cod_depositor_comments
;
The following automatic conversions were performed:

'_refine_ls_weighting_scheme' value 'calc
w=1/[\s^2^(Fo^2^)+(0.0750P)^2^+0.0000P] where P=(Fo^2^+2Fc^2^)/3' was
changed to 'calc'. New tag '_refine_ls_weighting_details' was
created. The value of the new tag was set to
'w=1/[\s^2^(Fo^2^)+(0.0750P)^2^+0.0000P] where P=(Fo^2^+2Fc^2^)/3'.

Automatic conversion script
Id: cif_fix_values 3143 2015-03-26 13:38:13Z robertas 
;
_cod_database_code 4116624

loop_
_symmetry_equiv_pos_as_xyz
'x, y, z'
'-x, -y, -z'

loop_
_atom_site_aniso_label
_atom_site_aniso_U_11
_atom_site_aniso_U_22
_atom_site_aniso_U_33
_atom_site_aniso_U_23
_atom_site_aniso_U_13
_atom_site_aniso_U_12
S1 0.0389(10) 0.0276(8) 0.0368(9) 0.0009(7) -0.0199(8) -0.0090(7)
O1 0.037(2) 0.037(2) 0.035(2) 0.003(2) -0.025(2) -0.009(2)
O2 0.060(3) 0.035(2) 0.044(3) -0.009(2) -0.024(2) -0.010(2)
O3 0.064(3) 0.033(2) 0.035(2) 0.004(2) -0.009(2) -0.023(2)
O4 0.038(3) 0.031(2) 0.052(3) -0.003(2) -0.025(2) -0.005(2)
N1 0.027(3) 0.020(2) 0.044(3) 0.004(2) -0.013(2) -0.002(2)
N2 0.034(3) 0.025(3) 0.034(3) 0.005(2) -0.014(2) -0.010(2)
N3 0.032(3) 0.025(3) 0.044(3) -0.001(2) -0.019(3) -0.008(2)
N4 0.040(3) 0.055(3) 0.040(3) 0.002(3) -0.021(3) -0.006(3)
N5 0.043(3) 0.021(2) 0.038(3) 0.005(2) -0.016(3) -0.005(2)
N6 0.042(3) 0.030(3) 0.040(3) 0.002(2) -0.018(3) -0.011(3)
N7 0.024(3) 0.036(3) 0.043(3) -0.011(2) -0.011(2) -0.005(2)
C1 0.031(4) 0.046(4) 0.031(3) -0.005(3) -0.017(3) -0.008(3)
C2 0.025(3) 0.034(3) 0.038(4) -0.002(3) -0.014(3) -0.006(3)
C3 0.033(4) 0.036(3) 0.039(4) 0.000(3) -0.024(3) -0.004(3)
C4 0.038(4) 0.034(3) 0.036(4) 0.002(3) -0.023(3) 0.000(3)
C5 0.034(4) 0.036(3) 0.033(4) 0.001(3) -0.018(3) -0.008(3)
C6 0.027(3) 0.030(3) 0.029(3) 0.001(3) -0.018(3) 0.000(3)
C7 0.036(4) 0.031(3) 0.034(4) 0.002(3) -0.012(3) -0.009(3)
C8 0.033(4) 0.027(3) 0.036(4) 0.005(3) -0.013(3) -0.009(3)
C9 0.021(3) 0.022(3) 0.041(4) -0.003(3) -0.015(3) -0.002(3)
C10 0.025(3) 0.030(3) 0.033(3) 0.003(3) -0.007(3) -0.003(3)
C11 0.034(4) 0.023(3) 0.040(4) 0.000(3) -0.013(3) -0.013(3)
C12 0.039(4) 0.028(3) 0.035(3) -0.006(3) -0.010(3) -0.014(3)
C13 0.031(4) 0.041(4) 0.029(3) 0.005(3) -0.017(3) -0.013(3)
C14 0.039(4) 0.034(3) 0.039(4) 0.002(3) -0.015(3) -0.012(3)
C15 0.043(4) 0.053(4) 0.038(4) 0.001(3) -0.020(3) -0.013(3)
C16 0.036(4) 0.047(4) 0.039(4) 0.002(3) -0.020(3) -0.004(3)
C17 0.042(4) 0.041(4) 0.048(4) -0.004(3) -0.015(3) -0.005(3)
C18 0.048(4) 0.031(3) 0.047(4) -0.013(3) -0.009(3) 0.003(3)
C19 0.029(3) 0.020(3) 0.040(4) -0.004(3) -0.011(3) -0.002(3)
C20 0.051(4) 0.038(4) 0.036(4) -0.002(3) -0.016(3) -0.011(3)
C21 0.052(4) 0.033(3) 0.029(3) 0.002(3) -0.017(3) -0.003(3)
C22 0.039(4) 0.035(3) 0.033(3) -0.002(3) -0.012(3) -0.009(3)
C23 0.043(4) 0.029(3) 0.034(4) 0.003(3) -0.013(3) -0.006(3)
C24 0.042(4) 0.029(3) 0.035(4) -0.005(3) -0.012(3) -0.005(3)
C25 0.050(4) 0.034(4) 0.034(4) -0.009(3) -0.011(3) -0.015(3)
C26 0.042(4) 0.031(3) 0.033(3) -0.001(3) -0.014(3) -0.014(3)
C27 0.027(3) 0.035(3) 0.042(4) 0.005(3) -0.015(3) -0.013(3)
C28 0.037(4) 0.038(4) 0.049(4) 0.001(3) -0.012(3) -0.015(3)
C29 0.033(4) 0.040(4) 0.036(4) -0.002(3) -0.017(3) -0.012(3)
C30 0.032(4) 0.045(4) 0.033(3) -0.004(3) -0.016(3) -0.007(3)
C31 0.033(4) 0.041(4) 0.064(5) -0.012(3) -0.020(4) 0.006(3)
C32 0.040(4) 0.035(4) 0.047(4) -0.005(3) -0.022(3) 0.006(3)
C33 0.048(4) 0.038(4) 0.032(4) 0.003(3) -0.019(3) -0.001(3)
C34 0.043(4) 0.053(4) 0.042(4) 0.005(3) -0.014(3) -0.006(3)
C35 0.049(4) 0.030(3) 0.066(5) -0.006(3) -0.016(4) -0.010(3)
C36 0.066(5) 0.041(4) 0.066(5) 0.013(3) -0.045(4) -0.022(4)
C37 0.054(5) 0.062(5) 0.059(5) -0.005(4) -0.013(4) -0.023(4)
C38 0.049(5) 0.069(5) 0.054(4) -0.007(4) -0.023(4) 0.004(4)
C39 0.070(5) 0.039(4) 0.044(4) 0.004(3) -0.035(4) -0.014(4)
C40 0.069(5) 0.025(3) 0.046(4) -0.003(3) -0.020(4) -0.010(3)
C41 0.058(5) 0.048(4) 0.049(4) -0.014(3) -0.020(4) 0.001(4)
C42 0.070(5) 0.046(4) 0.050(4) -0.014(3) -0.021(4) -0.016(4)
C43 0.059(5) 0.045(4) 0.075(5) -0.010(4) -0.011(4) -0.025(4)
C44 0.034(4) 0.049(4) 0.063(5) -0.004(4) -0.016(4) -0.011(3)

loop_
_atom_site_label
_atom_site_type_symbol
_atom_site_fract_x
_atom_site_fract_y
_atom_site_fract_z
_atom_site_U_iso_or_equiv
_atom_site_thermal_displace_type
_atom_site_occupancy
_atom_site_calc_flag
_atom_site_refinement_flags
S1 S 0.30772(14) 0.22797(13) 0.30428(9) 0.0341(4) Uani 1 d .
O1 O 0.2734(3) 0.2194(3) 0.2300(2) 0.0358(11) Uani 1 d .
O2 O 0.2990(4) 0.3500(3) 0.3105(2) 0.0440(12) Uani 1 d .
O3 O 0.2330(4) 0.1514(3) 0.3717(2) 0.0458(12) Uani 1 d .
O4 O 0.4308(3) 0.1859(3) 0.3014(2) 0.0394(11) Uani 1 d .
N1 N 0.1547(4) 0.3948(4) 0.1445(3) 0.0321(12) Uani 1 d .
H1N H 0.1985(4) 0.3340(4) 0.1666(3) 0.039 Uiso 1 d R
N2 N 0.3762(4) 0.4895(4) 0.1633(3) 0.0323(13) Uani 1 d .
H2N H 0.3469(4) 0.4354(4) 0.2077(3) 0.039 Uiso 1 d R
N3 N 0.5852(4) 0.3965(4) 0.2428(3) 0.0333(13) Uani 1 d .
H3N H 0.5483(4) 0.3327(4) 0.2390(3) 0.040 Uiso 1 d R
N4 N 0.6260(4) 0.1885(4) 0.3635(3) 0.0458(15) Uani 1 d .
H4N H 0.5546(4) 0.1876(4) 0.3498(3) 0.055 Uiso 1 d R
N5 N 0.4580(4) -0.0528(4) 0.3813(3) 0.0349(13) Uani 1 d .
H5N H 0.4468(4) 0.0211(4) 0.3529(3) 0.042 Uiso 1 d R
N6 N 0.2157(4) -0.0553(4) 0.3320(3) 0.0373(14) Uani 1 d .
H6N H 0.2195(4) 0.0131(4) 0.3456(3) 0.045 Uiso 1 d R
N7 N 0.0695(4) 0.1174(4) 0.2336(3) 0.0336(13) Uani 1 d .
H7N H 0.1383(4) 0.1526(4) 0.2313(3) 0.040 Uiso 1 d R
C1 C -0.0404(5) 0.2937(5) 0.1691(3) 0.035(2) Uani 1 d .
H1 H -0.1190(5) 0.3145(5) 0.1595(3) 0.042 Uiso 1 d R
C2 C 0.0342(5) 0.3915(5) 0.1428(3) 0.0322(15) Uani 1 d .
C3 C 0.0024(5) 0.5053(5) 0.1016(3) 0.035(2) Uani 1 d .
C4 C 0.1022(5) 0.5753(5) 0.0790(3) 0.036(2) Uani 1 d .
C5 C 0.1954(5) 0.5055(5) 0.1059(3) 0.034(2) Uani 1 d .
C6 C 0.3188(5) 0.5361(5) 0.1010(3) 0.0284(14) Uani 1 d .
C7 C 0.3943(5) 0.6118(5) 0.0416(3) 0.035(2) Uani 1 d .
C8 C 0.5004(5) 0.6124(5) 0.0710(3) 0.033(2) Uani 1 d .
C9 C 0.4881(5) 0.5380(4) 0.1453(3) 0.0275(14) Uani 1 d .
C10 C 0.5672(5) 0.5084(5) 0.2019(3) 0.0307(15) Uani 1 d .
C11 C 0.6311(5) 0.5829(5) 0.2283(3) 0.033(2) Uani 1 d .
C12 C 0.6903(5) 0.5135(5) 0.2862(3) 0.033(2) Uani 1 d .
C13 C 0.6639(5) 0.3958(5) 0.2935(3) 0.034(2) Uani 1 d .
C14 C 0.6992(5) 0.2892(5) 0.3429(3) 0.038(2) Uani 1 d .
C15 C 0.8007(6) 0.2539(6) 0.3736(4) 0.045(2) Uani 1 d .
C16 C 0.7888(5) 0.1330(5) 0.4151(4) 0.041(2) Uani 1 d .
C17 C 0.6782(6) 0.0942(5) 0.4069(4) 0.044(2) Uani 1 d .
C18 C 0.6405(6) -0.0178(5) 0.4337(4) 0.041(2) Uani 1 d .
H18 H 0.6888(6) -0.0631(5) 0.4693(4) 0.049 Uiso 1 d R
C19 C 0.5487(5) -0.0867(4) 0.4259(3) 0.0294(14) Uani 1 d .
C20 C 0.5329(6) -0.2084(5) 0.4617(3) 0.041(2) Uani 1 d .
C21 C 0.4347(6) -0.2468(5) 0.4388(3) 0.038(2) Uani 1 d .
C22 C 0.3899(5) -0.1493(5) 0.3877(3) 0.036(2) Uani 1 d .
C23 C 0.2939(5) -0.1480(5) 0.3447(3) 0.036(2) Uani 1 d .
C24 C 0.2622(5) -0.2340(5) 0.3124(3) 0.035(2) Uani 1 d .
C25 C 0.1625(6) -0.1918(5) 0.2780(3) 0.038(2) Uani 1 d .
C26 C 0.1336(5) -0.0827(5) 0.2911(3) 0.035(2) Uani 1 d .
C27 C 0.0471(5) 0.0000(5) 0.2621(3) 0.036(2) Uani 1 d .
C28 C -0.0721(5) -0.0173(5) 0.2571(4) 0.042(2) Uani 1 d .
C29 C -0.1165(5) 0.0876(5) 0.2213(3) 0.036(2) Uani 1 d .
C30 C -0.0293(5) 0.1761(5) 0.2058(3) 0.036(2) Uani 1 d .
C31 C -0.1197(5) 0.5454(5) 0.0875(4) 0.045(2) Uani 1 d .
H31A H -0.1180(5) 0.6268(5) 0.0587(4) 0.067 Uiso 1 d R
H31B H -0.1476(5) 0.4980(5) 0.0577(4) 0.067 Uiso 1 d R
H31C H -0.1716(5) 0.5363(5) 0.1372(4) 0.067 Uiso 1 d R
C32 C 0.1054(5) 0.7046(5) 0.0388(4) 0.040(2) Uani 1 d .
H32A H 0.1848(5) 0.7328(5) 0.0302(4) 0.060 Uiso 1 d R
H32B H 0.0797(5) 0.7156(5) -0.0109(4) 0.060 Uiso 1 d R
H32C H 0.0543(5) 0.7477(5) 0.0706(4) 0.060 Uiso 1 d R
C33 C 0.3742(5) 0.6707(5) -0.0396(3) 0.040(2) Uani 1 d .
H33A H 0.2944(5) 0.6583(5) -0.0447(3) 0.060 Uiso 1 d R
H33B H 0.3891(5) 0.7539(5) -0.0513(3) 0.060 Uiso 1 d R
H33C H 0.4277(5) 0.6365(5) -0.0757(3) 0.060 Uiso 1 d R
C34 C 0.6093(5) 0.6765(5) 0.0237(4) 0.048(2) Uani 1 d .
H34A H 0.6695(5) 0.6630(5) 0.0559(4) 0.072 Uiso 1 d R
H34B H 0.6361(5) 0.6485(5) -0.0226(4) 0.072 Uiso 1 d R
H34C H 0.5928(5) 0.7596(5) 0.0085(4) 0.072 Uiso 1 d R
C35 C 0.6312(6) 0.7159(5) 0.2049(4) 0.048(2) Uani 1 d .
H35A H 0.5822(6) 0.7436(5) 0.1656(4) 0.072 Uiso 1 d R
H35B H 0.6026(6) 0.7472(5) 0.2495(4) 0.072 Uiso 1 d R
H35C H 0.7109(6) 0.7418(5) 0.1833(4) 0.072 Uiso 1 d R
C36 C 0.7628(6) 0.5640(5) 0.3315(4) 0.058(2) Uani 1 d .
H36A H 0.7976(6) 0.5014(5) 0.3669(4) 0.086 Uiso 1 d R
H36B H 0.8240(6) 0.6132(5) 0.2960(4) 0.086 Uiso 1 d R
H36C H 0.7121(6) 0.6104(5) 0.3612(4) 0.086 Uiso 1 d R
C37 C 0.9142(6) 0.3249(6) 0.3595(4) 0.059(2) Uani 1 d .
H37A H 0.9045(6) 0.4049(6) 0.3305(4) 0.089 Uiso 1 d R
H37B H 0.9348(6) 0.3246(6) 0.4094(4) 0.089 Uiso 1 d R
H37C H 0.9759(6) 0.2876(6) 0.3303(4) 0.089 Uiso 1 d R
C38 C 0.8818(6) 0.0652(6) 0.4554(4) 0.057(2) Uani 1 d .
H38A H 0.8570(6) -0.0147(6) 0.4802(4) 0.086 Uiso 1 d R
H38B H 0.9518(6) 0.0653(6) 0.4169(4) 0.086 Uiso 1 d R
H38C H 0.8981(6) 0.1026(6) 0.4943(4) 0.086 Uiso 1 d R
C39 C 0.6056(6) -0.2876(5) 0.5149(4) 0.050(2) Uani 1 d .
H39A H 0.5751(6) -0.3666(5) 0.5303(4) 0.076 Uiso 1 d R
H39B H 0.6856(6) -0.2875(5) 0.4879(4) 0.076 Uiso 1 d R
H39C H 0.6034(6) -0.2588(5) 0.5609(4) 0.076 Uiso 1 d R
C40 C 0.3847(6) -0.3688(5) 0.4699(4) 0.047(2) Uani 1 d .
H40A H 0.4332(6) -0.4179(5) 0.5038(4) 0.070 Uiso 1 d R
H40B H 0.3068(6) -0.3636(5) 0.4991(4) 0.070 Uiso 1 d R
H40C H 0.3802(6) -0.4024(5) 0.4267(4) 0.070 Uiso 1 d R
C41 C 0.3287(6) -0.3395(5) 0.3007(4) 0.050(2) Uani 1 d .
H41A H 0.3936(6) -0.3514(5) 0.3291(4) 0.075 Uiso 1 d R
H41B H 0.2773(6) -0.4067(5) 0.3199(4) 0.075 Uiso 1 d R
H41C H 0.3583(6) -0.3300(5) 0.2456(4) 0.075 Uiso 1 d R
C42 C 0.1093(6) -0.2548(5) 0.2287(4) 0.053(2) Uani 1 d .
H42A H 0.0415(6) -0.2119(5) 0.2119(4) 0.080 Uiso 1 d R
H42B H 0.1674(6) -0.2581(5) 0.1834(4) 0.080 Uiso 1 d R
H42C H 0.0863(6) -0.3335(5) 0.2582(4) 0.080 Uiso 1 d R
C43 C -0.1392(6) -0.1313(5) 0.2880(4) 0.060(2) Uani 1 d .
H43A H -0.0887(6) -0.1945(5) 0.3090(4) 0.090 Uiso 1 d R
H43B H -0.2027(6) -0.1217(5) 0.3289(4) 0.090 Uiso 1 d R
H43C H -0.1708(6) -0.1494(5) 0.2461(4) 0.090 Uiso 1 d R
C44 C -0.2392(5) 0.1100(5) 0.2002(4) 0.049(2) Uani 1 d .
H44B H -0.2531(5) 0.1931(5) 0.1818(4) 0.074 Uiso 1 d R
H44A H -0.2969(5) 0.0767(5) 0.2457(4) 0.074 Uiso 1 d R
H44C H -0.2458(5) 0.0705(5) 0.1602(4) 0.074 Uiso 1 d R

loop_
_atom_type_symbol
_atom_type_description
_atom_type_scat_dispersion_real
_atom_type_scat_dispersion_imag
_atom_type_scat_source
C C 0.0033 0.0016 'International Tables Vol C Tables 4.2.6.8 and 6.1.1.4'
H H 0.0000 0.0000 'International Tables Vol C Tables 4.2.6.8 and 6.1.1.4'
N N 0.0061 0.0033 'International Tables Vol C Tables 4.2.6.8 and 6.1.1.4'
Cl Cl 0.1484 0.1585 'International Tables Vol C Tables 4.2.6.8 and 6.1.1.4'
O O 0.0106 0.0060 'International Tables Vol C Tables 4.2.6.8 and 6.1.1.4'
S S 0.1246 0.1234 'International Tables Vol C Tables 4.2.6.8 and 6.1.1.4'

loop_
_geom_angle_atom_site_label_1
_geom_angle_atom_site_label_2
_geom_angle_atom_site_label_3
_geom_angle
O2 S1 O3 110.3(3)
O2 S1 O4 110.7(2)
O3 S1 O4 109.1(2)
O2 S1 O1 110.3(2)
O3 S1 O1 110.3(2)
O4 S1 O1 106.1(3)
C5 N1 C2 108.4(4)
C5 N1 H1N 125.7(3)
C2 N1 H1N 125.9(3)
C6 N2 C9 108.2(4)
C6 N2 H2N 126.1(3)
C9 N2 H2N 125.7(3)
C10 N3 C13 110.2(4)
C10 N3 H3N 124.3(3)
C13 N3 H3N 125.5(3)
C17 N4 C14 110.6(5)
C17 N4 H4N 125.1(3)
C14 N4 H4N 124.3(3)
C22 N5 C19 109.7(4)
C22 N5 H5N 125.5(3)
C19 N5 H5N 124.7(3)
C23 N6 C26 108.5(5)
C23 N6 H6N 125.7(3)
C26 N6 H6N 125.7(3)
C27 N7 C30 110.2(4)
C27 N7 H7N 125.3(3)
C30 N7 H7N 124.5(3)
C30 C1 C2 135.8(6)
C30 C1 H1 112.8(3)
C2 C1 H1 111.3(3)
C1 C2 N1 127.8(5)
C1 C2 C3 125.1(5)
N1 C2 C3 106.9(4)
C4 C3 C2 108.2(5)
C4 C3 C31 125.6(5)
C2 C3 C31 126.2(5)
C3 C4 C5 107.3(5)
C3 C4 C32 125.3(5)
C5 C4 C32 127.2(5)
N1 C5 C4 109.3(5)
N1 C5 C6 120.4(5)
C4 C5 C6 130.2(5)
N2 C6 C7 109.4(5)
N2 C6 C5 120.1(5)
C7 C6 C5 130.5(5)
C6 C7 C8 105.7(5)
C6 C7 C33 127.7(5)
C8 C7 C33 126.2(5)
C9 C8 C7 108.8(5)
C9 C8 C34 127.3(5)
C7 C8 C34 123.7(5)
C8 C9 N2 107.8(4)
C8 C9 C10 131.8(5)
N2 C9 C10 120.4(5)
N3 C10 C11 107.6(4)
N3 C10 C9 123.3(5)
C11 C10 C9 129.1(5)
C10 C11 C12 108.2(5)
C10 C11 C35 127.0(5)
C12 C11 C35 124.6(5)
C13 C12 C11 107.4(5)
C13 C12 C36 129.2(5)
C11 C12 C36 123.4(5)
N3 C13 C12 106.6(5)
N3 C13 C14 121.8(5)
C12 C13 C14 131.5(5)
C15 C14 N4 106.6(5)
C15 C14 C13 133.6(5)
N4 C14 C13 119.6(5)
C14 C15 C16 108.4(5)
C14 C15 C37 127.5(5)
C16 C15 C37 123.7(6)
C17 C16 C15 107.3(5)
C17 C16 C38 129.3(5)
C15 C16 C38 123.3(5)
C18 C17 N4 128.7(6)
C18 C17 C16 124.0(6)
N4 C17 C16 107.1(5)
C17 C18 C19 138.0(6)
C17 C18 H18 110.7(4)
C19 C18 H18 111.2(3)
C18 C19 N5 128.8(5)
C18 C19 C20 124.9(5)
N5 C19 C20 106.2(4)
C21 C20 C19 108.5(5)
C21 C20 C39 123.5(5)
C19 C20 C39 128.0(5)
C20 C21 C22 107.7(5)
C20 C21 C40 124.0(5)
C22 C21 C40 128.1(5)
N5 C22 C21 107.8(5)
N5 C22 C23 124.4(5)
C21 C22 C23 127.7(5)
C24 C23 N6 108.6(5)
C24 C23 C22 128.6(6)
N6 C23 C22 122.9(5)
C23 C24 C25 107.0(5)
C23 C24 C41 128.1(6)
C25 C24 C41 124.0(5)
C26 C25 C24 108.4(5)
C26 C25 C42 128.2(6)
C24 C25 C42 123.1(6)
C25 C26 N6 107.5(5)
C25 C26 C27 129.7(5)
N6 C26 C27 122.4(5)
N7 C27 C28 107.0(5)
N7 C27 C26 122.6(5)
C28 C27 C26 130.4(5)
C29 C28 C27 108.4(5)
C29 C28 C43 125.5(5)
C27 C28 C43 126.1(6)
C28 C29 C30 108.9(5)
C28 C29 C44 126.8(5)
C30 C29 C44 124.3(5)
C1 C30 N7 128.3(5)
C1 C30 C29 126.3(5)
N7 C30 C29 105.4(5)
C3 C31 H31A 109.9(3)
C3 C31 H31B 109.2(3)
H31A C31 H31B 109.5
C3 C31 H31C 109.4(3)
H31A C31 H31C 109.5
H31B C31 H31C 109.5
C4 C32 H32A 109.2(3)
C4 C32 H32B 108.8(3)
H32A C32 H32B 109.5
C4 C32 H32C 110.5(4)
H32A C32 H32C 109.5
H32B C32 H32C 109.4
C7 C33 H33A 110.3(3)
C7 C33 H33B 110.3(3)
H33A C33 H33B 109.4
C7 C33 H33C 107.9(4)
H33A C33 H33C 109.5
H33B C33 H33C 109.5
C8 C34 H34A 108.2(3)
C8 C34 H34B 110.7(3)
H34A C34 H34B 109.4
C8 C34 H34C 109.4(3)
H34A C34 H34C 109.5
H34B C34 H34C 109.5
C11 C35 H35A 109.5(3)
C11 C35 H35B 110.9(4)
H35A C35 H35B 109.4
C11 C35 H35C 107.9(3)
H35A C35 H35C 109.5
H35B C35 H35C 109.5
C12 C36 H36A 109.9(3)
C12 C36 H36B 110.0(3)
H36A C36 H36B 109.5
C12 C36 H36C 108.5(4)
H36A C36 H36C 109.5
H36B C36 H36C 109.5
C15 C37 H37A 111.1(4)
C15 C37 H37B 109.1(3)
H37A C37 H37B 109.5
C15 C37 H37C 108.2(4)
H37A C37 H37C 109.5
H37B C37 H37C 109.4
C16 C38 H38A 110.9(3)
C16 C38 H38B 108.5(4)
H38A C38 H38B 109.5
C16 C38 H38C 109.1(4)
H38A C38 H38C 109.5
H38B C38 H38C 109.5
C20 C39 H39A 110.2(3)
C20 C39 H39B 109.2(4)
H39A C39 H39B 109.5
C20 C39 H39C 109.0(4)
H39A C39 H39C 109.5
H39B C39 H39C 109.5
C21 C40 H40A 110.5(3)
C21 C40 H40B 108.4(4)
H40A C40 H40B 109.5
C21 C40 H40C 109.5(3)
H40A C40 H40C 109.5
H40B C40 H40C 109.5
C24 C41 H41A 109.9(3)
C24 C41 H41B 109.0(3)
H41A C41 H41B 109.5
C24 C41 H41C 109.5(3)
H41A C41 H41C 109.5
H41B C41 H41C 109.5
C25 C42 H42A 109.5(4)
C25 C42 H42B 108.2(4)
H42A C42 H42B 109.5
C25 C42 H42C 110.7(3)
H42A C42 H42C 109.5
H42B C42 H42C 109.5
C28 C43 H43A 110.8(4)
C28 C43 H43B 108.3(4)
H43A C43 H43B 109.5
C28 C43 H43C 109.3(4)
H43A C43 H43C 109.5
H43B C43 H43C 109.5
C29 C44 H44B 110.8(3)
C29 C44 H44A 109.2(3)
H44B C44 H44A 110.1
C29 C44 H44C 108.6(4)
H44B C44 H44C 110.1
H44A C44 H44C 107.9

loop_
_geom_bond_atom_site_label_1
_geom_bond_atom_site_label_2
_geom_bond_distance
S1 O2 1.459(4)
S1 O3 1.464(4)
S1 O4 1.475(4)
S1 O1 1.477(4)
N1 C5 1.363(6)
N1 C2 1.397(6)
N1 H1N 0.90
N2 C6 1.374(6)
N2 C9 1.384(6)
N2 H2N 0.90
N3 C10 1.354(6)
N3 C13 1.389(6)
N3 H3N 0.90
N4 C17 1.359(7)
N4 C14 1.414(7)
N4 H4N 0.90
N5 C22 1.375(6)
N5 C19 1.407(6)
N5 H5N 0.90
N6 C23 1.377(7)
N6 C26 1.386(6)
N6 H6N 0.90
N7 C27 1.358(7)
N7 C30 1.402(7)
N7 H7N 0.90
C1 C30 1.377(8)
C1 C2 1.394(7)
C1 H1 0.96
C2 C3 1.415(7)
C3 C4 1.382(7)
C3 C31 1.504(7)
C4 C5 1.397(8)
C4 C32 1.499(7)
C5 C6 1.464(7)
C6 C7 1.388(7)
C7 C8 1.414(7)
C7 C33 1.491(7)
C8 C9 1.374(7)
C8 C34 1.494(7)
C9 C10 1.446(7)
C10 C11 1.386(7)
C11 C12 1.401(7)
C11 C35 1.507(7)
C12 C13 1.395(7)
C12 C36 1.494(7)
C13 C14 1.421(7)
C14 C15 1.380(8)
C15 C16 1.421(8)
C15 C37 1.531(8)
C16 C17 1.416(8)
C16 C38 1.482(8)
C17 C18 1.341(8)
C18 C19 1.406(7)
C18 H18 0.96
C19 C20 1.411(7)
C20 C21 1.399(7)
C20 C39 1.491(8)
C21 C22 1.408(7)
C21 C40 1.496(7)
C22 C23 1.451(7)
C23 C24 1.374(8)
C24 C25 1.408(8)
C24 C41 1.465(8)
C25 C26 1.372(8)
C25 C42 1.503(7)
C26 C27 1.427(8)
C27 C28 1.418(7)
C28 C29 1.355(8)
C28 C43 1.501(7)
C29 C30 1.419(7)
C29 C44 1.520(8)
C31 H31A 0.96
C31 H31B 0.96
C31 H31C 0.96
C32 H32A 0.96
C32 H32B 0.96
C32 H32C 0.96
C33 H33A 0.96
C33 H33B 0.96
C33 H33C 0.96
C34 H34A 0.96
C34 H34B 0.96
C34 H34C 0.96
C35 H35A 0.96
C35 H35B 0.96
C35 H35C 0.96
C36 H36A 0.96
C36 H36B 0.96
C36 H36C 0.96
C37 H37A 0.96
C37 H37B 0.96
C37 H37C 0.96
C38 H38A 0.96
C38 H38B 0.96
C38 H38C 0.96
C39 H39A 0.96
C39 H39B 0.96
C39 H39C 0.96
C40 H40A 0.96
C40 H40B 0.96
C40 H40C 0.96
C41 H41A 0.96
C41 H41B 0.96
C41 H41C 0.96
C42 H42A 0.96
C42 H42B 0.96
C42 H42C 0.96
C43 H43A 0.96
C43 H43B 0.96
C43 H43C 0.96
C44 H44B 0.96
C44 H44A 0.96
C44 H44C 0.96
